data_4032783
loop_
_publ_author_name
'Sarkar, Debayan'
'Rout, Nilendri'
'Ghosh, Manoj Kumar'
'Giri, Santanab'
'Neue, Kornelius'
'Reuter, Hans'

_publ_section_title
;
 Atom-Economical Palladium Carbon-Catalyzed de Novo Synthesis of
 Trisubstituted Nicotinonitriles.
;
_journal_issue 17
_journal_name_full 'The Journal of organic chemistry'
_journal_page_first 9012
_journal_page_last 9022
_journal_paper_doi 10.1021/acs.joc.7b01332
_journal_volume 82
_journal_year 2017
_chemical_formula_sum 'C18 H20 N2 O'
_chemical_formula_weight 280.36
_space_group_crystal_system monoclinic
_space_group_IT_number 14
_space_group_name_Hall '-P 2ybc'
_space_group_name_H-M_alt 'P 1 21/c 1'
_symmetry_space_group_name_Hall '-P 2ybc'
_symmetry_space_group_name_H-M 'P 1 21/c 1'
_atom_sites_solution_hydrogens geom
_audit_creation_method SHELXL-2014/7
_cell_angle_alpha 90
_cell_angle_beta 101.713(4)
_cell_angle_gamma 90
_cell_formula_units_Z 4
_cell_length_a 6.8762(4)
_cell_length_b 14.6452(8)
_cell_length_c 15.4808(9)
_cell_measurement_reflns_used 9943
_cell_measurement_temperature 100(2)
_cell_measurement_theta_max 28.25
_cell_measurement_theta_min 2.69
_cell_volume 1526.51(15)
_computing_cell_refinement 'Bruker SAINT'
_computing_data_collection 'Bruker APEX2'
_computing_data_reduction 'Bruker SAINT'
_computing_molecular_graphics 'Bruker SHELXTL'
_computing_publication_material 'Bruker SHELXTL'
_computing_structure_refinement 'SHELXL-2014/7 (Sheldrick, 2014)'
_computing_structure_solution 'SHELXS-97 (Sheldrick 2008)'
_diffrn_ambient_temperature 100(2)
_diffrn_measured_fraction_theta_full 1.000
_diffrn_measured_fraction_theta_max 1.000
_diffrn_measurement_device_type 'Bruker APEX-II CCD'
_diffrn_measurement_method '\f and \w scans'
_diffrn_radiation_type MoK\a
_diffrn_radiation_wavelength 0.71073
_diffrn_reflns_av_R_equivalents 0.0989
_diffrn_reflns_av_unetI/netI 0.0477
_diffrn_reflns_Laue_measured_fraction_full 1.000
_diffrn_reflns_Laue_measured_fraction_max 1.000
_diffrn_reflns_limit_h_max 8
_diffrn_reflns_limit_h_min -8
_diffrn_reflns_limit_k_max 17
_diffrn_reflns_limit_k_min -17
_diffrn_reflns_limit_l_max 18
_diffrn_reflns_limit_l_min -18
_diffrn_reflns_number 39651
_diffrn_reflns_point_group_measured_fraction_full 1.000
_diffrn_reflns_point_group_measured_fraction_max 1.000
_diffrn_reflns_theta_full 24.999
_diffrn_reflns_theta_max 24.999
_diffrn_reflns_theta_min 2.687
_exptl_absorpt_coefficient_mu 0.076
_exptl_absorpt_correction_T_max 0.989
_exptl_absorpt_correction_T_min 0.974
_exptl_absorpt_correction_type multi-scan
_exptl_absorpt_process_details 'Bruker SADABS'
_exptl_crystal_colour colourless
_exptl_crystal_density_diffrn 1.220
_exptl_crystal_description needle
_exptl_crystal_F_000 600
_exptl_crystal_size_max 0.344
_exptl_crystal_size_mid 0.174
_exptl_crystal_size_min 0.148
_refine_diff_density_max 0.240
_refine_diff_density_min -0.180
_refine_diff_density_rms 0.050
_refine_ls_extinction_method none
_refine_ls_goodness_of_fit_ref 1.040
_refine_ls_hydrogen_treatment refU
_refine_ls_matrix_type full
_refine_ls_number_parameters 200
_refine_ls_number_reflns 2686
_refine_ls_number_restraints 0
_refine_ls_restrained_S_all 1.040
_refine_ls_R_factor_all 0.0786
_refine_ls_R_factor_gt 0.0502
_refine_ls_shift/su_max 0.000
_refine_ls_shift/su_mean 0.000
_refine_ls_structure_factor_coef Fsqd
_refine_ls_weighting_details 'w=1/[\s^2^(Fo^2^)+(0.0652P)^2^+0.4841P] where P=(Fo^2^+2Fc^2^)/3'
_refine_ls_weighting_scheme calc
_refine_ls_wR_factor_gt 0.1199
_refine_ls_wR_factor_ref 0.1361
_reflns_Friedel_coverage 0.000
_reflns_number_gt 1892
_reflns_number_total 2686
_reflns_threshold_expression 'I > 2\s(I)'
_cod_data_source_file jo7b01332_si_002.cif
_cod_data_source_block DS_1_TT_0m_a
_cod_original_cell_volume 1526.50(15)
_cod_database_code 4032783
_shelx_shelxl_version_number 2014/7
_shelx_space_group_comment
; 
The symmetry employed for this shelxl refinement is uniquely defined 
by the following loop, which should always be used as a source of 
symmetry information in preference to the above space-group names. 
They are only intended as comments. 
;
_shelx_estimated_absorpt_t_min 0.974
_shelx_estimated_absorpt_t_max 0.989

loop_
_space_group_symop_operation_xyz
'x, y, z'
'-x, y+1/2, -z+1/2'
'-x, -y, -z'
'x, -y-1/2, z-1/2'

loop_
_atom_site_label
_atom_site_type_symbol
_atom_site_fract_x
_atom_site_fract_y
_atom_site_fract_z
_atom_site_U_iso_or_equiv
_atom_site_adp_type
_atom_site_occupancy
_atom_site_site_symmetry_order
_atom_site_calc_flag
_atom_site_refinement_flags_posn
_atom_site_refinement_flags_adp
O1 O -0.04712(19) 0.18197(10) 0.42314(9) 0.0261(4) Uani 1 1 d . .
N1 N 0.5455(2) 0.46723(11) 0.64720(11) 0.0251(4) Uani 1 1 d . .
N2 N 1.1534(3) 0.58113(15) 0.82236(13) 0.0443(6) Uani 1 1 d . .
C1 C -0.3903(3) 0.14964(15) 0.37611(14) 0.0282(5) Uani 1 1 d . .
H11 H -0.4028 0.1981 0.3317 0.029(3) Uiso 1 1 calc R U
H12 H -0.5168 0.1426 0.3954 0.029(3) Uiso 1 1 calc R U
H13 H -0.3560 0.0921 0.3506 0.029(3) Uiso 1 1 calc R U
C2 C -0.2310(3) 0.17424(14) 0.45343(14) 0.0253(5) Uani 1 1 d . .
H21 H -0.2630 0.2329 0.4791 0.029(3) Uiso 1 1 calc R U
H22 H -0.2197 0.1265 0.4994 0.029(3) Uiso 1 1 calc R U
C3 C 0.1007(3) 0.23094(14) 0.47724(13) 0.0217(5) Uani 1 1 d . .
C4 C 0.0958(3) 0.32642(14) 0.47630(13) 0.0214(5) Uani 1 1 d . .
C5 C 0.2561(3) 0.37296(14) 0.52523(13) 0.0217(5) Uani 1 1 d . .
H5 H 0.2551 0.4378 0.5247 0.025(4) Uiso 1 1 calc R U
C6 C 0.4190(3) 0.32772(13) 0.57518(13) 0.0201(5) Uani 1 1 d . .
C7 C 0.4176(3) 0.23223(13) 0.57557(13) 0.0209(5) Uani 1 1 d . .
H7 H 0.5271 0.2004 0.6098 0.025(4) Uiso 1 1 calc R U
C8 C 0.2604(3) 0.18282(14) 0.52720(14) 0.0221(5) Uani 1 1 d . .
C9 C 0.2606(3) 0.07989(14) 0.52819(15) 0.0303(5) Uani 1 1 d . .
H91 H 0.3895 0.0579 0.5605 0.040(3) Uiso 1 1 calc R U
H92 H 0.2371 0.0570 0.4675 0.040(3) Uiso 1 1 calc R U
H93 H 0.1553 0.0579 0.5572 0.040(3) Uiso 1 1 calc R U
C10 C -0.0768(3) 0.37739(15) 0.42217(15) 0.0309(5) Uani 1 1 d . .
H101 H -0.1864 0.3791 0.4539 0.040(3) Uiso 1 1 calc R U
H102 H -0.1207 0.3464 0.3655 0.040(3) Uiso 1 1 calc R U
H103 H -0.0358 0.4399 0.4119 0.040(3) Uiso 1 1 calc R U
C11 C 0.5862(3) 0.38022(13) 0.62775(13) 0.0210(5) Uani 1 1 d . .
C12 C 0.6907(3) 0.51761(14) 0.69583(13) 0.0250(5) Uani 1 1 d . .
C13 C 0.8802(3) 0.48150(14) 0.72671(13) 0.0232(5) Uani 1 1 d . .
C14 C 0.9241(3) 0.39164(14) 0.70561(13) 0.0230(5) Uani 1 1 d . .
C15 C 0.7723(3) 0.34213(14) 0.65532(13) 0.0211(5) Uani 1 1 d . .
H15 H 0.7957 0.2811 0.6393 0.034(6) Uiso 1 1 calc R U
C16 C 1.1260(3) 0.35163(17) 0.73738(15) 0.0339(6) Uani 1 1 d . .
H161 H 1.1397 0.2961 0.7038 0.056(3) Uiso 1 1 calc R U
H162 H 1.1434 0.3365 0.8001 0.056(3) Uiso 1 1 calc R U
H163 H 1.2272 0.3961 0.7291 0.056(3) Uiso 1 1 calc R U
C17 C 0.6376(4) 0.61397(15) 0.71425(16) 0.0377(6) Uani 1 1 d . .
H171 H 0.6515 0.6530 0.6644 0.056(3) Uiso 1 1 calc R U
H172 H 0.7266 0.6357 0.7679 0.056(3) Uiso 1 1 calc R U
H173 H 0.5000 0.6161 0.7224 0.056(3) Uiso 1 1 calc R U
C18 C 1.0326(3) 0.53691(16) 0.78013(14) 0.0305(5) Uani 1 1 d . .

loop_
_atom_site_aniso_label
_atom_site_aniso_U_11
_atom_site_aniso_U_22
_atom_site_aniso_U_33
_atom_site_aniso_U_23
_atom_site_aniso_U_13
_atom_site_aniso_U_12
O1 0.0215(8) 0.0300(8) 0.0276(8) -0.0107(6) 0.0063(6) -0.0053(6)
N1 0.0262(10) 0.0212(9) 0.0282(10) -0.0005(8) 0.0061(8) -0.0012(8)
N2 0.0418(13) 0.0532(14) 0.0351(12) -0.0022(10) 0.0010(10) -0.0196(11)
C1 0.0253(12) 0.0276(12) 0.0327(12) -0.0040(10) 0.0083(10) -0.0027(9)
C2 0.0241(12) 0.0248(12) 0.0286(12) -0.0031(9) 0.0089(10) -0.0031(9)
C3 0.0187(10) 0.0263(12) 0.0213(11) -0.0054(9) 0.0070(9) -0.0029(8)
C4 0.0211(11) 0.0256(11) 0.0192(11) 0.0010(9) 0.0079(9) 0.0010(8)
C5 0.0262(12) 0.0166(10) 0.0236(11) -0.0013(9) 0.0081(9) -0.0006(8)
C6 0.0199(11) 0.0215(11) 0.0208(11) -0.0012(8) 0.0089(9) -0.0006(8)
C7 0.0194(11) 0.0221(11) 0.0218(11) 0.0011(9) 0.0059(9) 0.0027(8)
C8 0.0224(11) 0.0211(11) 0.0257(11) -0.0041(9) 0.0114(9) -0.0009(8)
C9 0.0297(12) 0.0214(12) 0.0406(14) -0.0047(10) 0.0091(10) -0.0015(9)
C10 0.0309(13) 0.0297(12) 0.0309(12) 0.0054(10) 0.0033(10) -0.0012(10)
C11 0.0255(11) 0.0191(10) 0.0203(10) -0.0007(8) 0.0095(9) -0.0010(8)
C12 0.0290(12) 0.0241(12) 0.0229(11) -0.0008(9) 0.0079(9) -0.0038(9)
C13 0.0251(12) 0.0258(12) 0.0189(10) -0.0001(9) 0.0049(9) -0.0082(9)
C14 0.0258(11) 0.0270(12) 0.0184(10) 0.0027(9) 0.0099(9) -0.0017(9)
C15 0.0241(11) 0.0192(11) 0.0217(11) -0.0017(8) 0.0086(9) 0.0008(9)
C16 0.0284(13) 0.0451(15) 0.0299(13) 0.0044(11) 0.0097(10) 0.0056(11)
C17 0.0470(15) 0.0240(12) 0.0414(14) -0.0056(11) 0.0075(12) 0.0010(11)
C18 0.0296(13) 0.0355(13) 0.0265(12) 0.0001(10) 0.0059(10) -0.0078(11)

loop_
_atom_type_symbol
_atom_type_description
_atom_type_scat_dispersion_real
_atom_type_scat_dispersion_imag
_atom_type_scat_source
C C 0.0033 0.0016 'International Tables Vol C Tables 4.2.6.8 and 6.1.1.4'
H H 0.0000 0.0000 'International Tables Vol C Tables 4.2.6.8 and 6.1.1.4'
N N 0.0061 0.0033 'International Tables Vol C Tables 4.2.6.8 and 6.1.1.4'
O O 0.0106 0.0060 'International Tables Vol C Tables 4.2.6.8 and 6.1.1.4'

loop_
_geom_angle_atom_site_label_1
_geom_angle_atom_site_label_2
_geom_angle_atom_site_label_3
_geom_angle
C3 O1 C2 115.51(14)
C12 N1 C11 118.62(17)
O1 C2 C1 107.93(17)
O1 C3 C8 118.21(18)
O1 C3 C4 120.02(18)
C8 C3 C4 121.59(18)
C5 C4 C3 118.17(18)
C5 C4 C10 120.75(19)
C3 C4 C10 121.07(18)
C4 C5 C6 122.08(19)
C5 C6 C7 118.21(18)
C5 C6 C11 120.33(18)
C7 C6 C11 121.45(18)
C8 C7 C6 121.63(18)
C7 C8 C3 118.30(18)
C7 C8 C9 121.13(19)
C3 C8 C9 120.57(18)
N1 C11 C15 122.18(18)
N1 C11 C6 116.03(17)
C15 C11 C6 121.79(18)
N1 C12 C13 121.29(18)
N1 C12 C17 116.23(19)
C13 C12 C17 122.47(19)
C12 C13 C14 120.29(18)
C12 C13 C18 120.04(19)
C14 C13 C18 119.66(19)
C15 C14 C13 116.89(19)
C15 C14 C16 121.79(19)
C13 C14 C16 121.32(19)
C14 C15 C11 120.71(19)
N2 C18 C13 179.8(3)

loop_
_geom_bond_atom_site_label_1
_geom_bond_atom_site_label_2
_geom_bond_distance
O1 C3 1.380(2)
O1 C2 1.439(2)
N1 C12 1.342(3)
N1 C11 1.352(3)
N2 C18 1.148(3)
C1 C2 1.494(3)
C3 C8 1.398(3)
C3 C4 1.399(3)
C4 C5 1.384(3)
C4 C10 1.505(3)
C5 C6 1.393(3)
C6 C7 1.399(3)
C6 C11 1.482(3)
C7 C8 1.387(3)
C8 C9 1.507(3)
C11 C15 1.382(3)
C12 C13 1.398(3)
C12 C17 1.499(3)
C13 C14 1.403(3)
C13 C18 1.445(3)
C14 C15 1.375(3)
C14 C16 1.495(3)
